data_2221421
loop_
_publ_author_name
'Nguyen, Vi T.'
'Bishop, Roger'
'Craig, Donald C.'
'Scudder, Marcia L.'

_publ_section_title
(1<i>R</i>*,2<i>R</i>*,4<i>S</i>*,5<i>R</i>*,6<i>R</i>*,8<i>S</i>*)-4,8-Dimethyl-2,6-diphenylbicyclo[3.3.1]nonane-2,6-diol
_journal_coeditor_code KP2208
_journal_issue 4
_journal_name_full 'Acta Crystallographica Section E'
_journal_page_first o886
_journal_paper_doi 10.1107/S1600536809009933
_journal_volume 65
_journal_year 2009
_chemical_formula_iupac 'C23 H28 O2'
_chemical_formula_moiety 'C23 H28 O2'
_chemical_formula_sum 'C23 H28 O2'
_chemical_formula_weight 336.5
_chemical_name_systematic
;
(1<i>R</i>*,2<i>R</i>*,4<i>S</i>*,5<i>R</i>*,6<i>R</i>*,8<i>S</i>*)-
4,8-Dimethyl-2,6-diphenylbicyclo[3.3.1]nonane-2,6-diol
;
_space_group_IT_number 15
_symmetry_cell_setting monoclinic
_symmetry_space_group_name_Hall '-C 2yc'
_symmetry_space_group_name_H-M 'C 1 2/c 1'
_atom_type_scat_source 'International Tables for X-ray Crystallography, Vol. IV'
_cell_angle_alpha 90
_cell_angle_beta 92.920(10)
_cell_angle_gamma 90
_cell_formula_units_Z 8
_cell_length_a 18.462(4)
_cell_length_b 13.3100(10)
_cell_length_c 14.824(3)
_cell_measurement_reflns_used 10
_cell_measurement_temperature 294
_cell_measurement_theta_max 23
_cell_measurement_theta_min 20
_cell_volume 3638.0(11)
_computing_cell_refinement 'CAD-4 Manual (Schagen <i>et al.</i>,  1989)'
_computing_data_collection 'CAD-4 Manual (Schagen <i>et al.</i>,  1989)'
_computing_data_reduction 'local program'
_computing_molecular_graphics
;
ORTEP-3 (Farrugia, 1997) and CrystalMaker (CrystalMaker, 2005)
;
_computing_publication_material 'local programs'
_computing_structure_refinement 'RAELS (Rae, 2000)'
_computing_structure_solution 'SIR92 (Altomare <i>et al.</i>,  1994)'
_diffrn_measured_fraction_theta_full 1.00
_diffrn_measured_fraction_theta_max 1.00
_diffrn_measurement_device_type 'Enraf--Nonius CAD-4'
_diffrn_measurement_method \w--2\q
_diffrn_radiation_type 'Cu K\a'
_diffrn_radiation_wavelength 1.54184
_diffrn_reflns_av_R_equivalents 0.034
_diffrn_reflns_limit_h_max 22
_diffrn_reflns_limit_h_min -22
_diffrn_reflns_limit_k_max 16
_diffrn_reflns_limit_k_min 0
_diffrn_reflns_limit_l_max 0
_diffrn_reflns_limit_l_min -18
_diffrn_reflns_number 3585
_diffrn_reflns_theta_full 70
_diffrn_reflns_theta_max 70
_diffrn_standards_decay_% 4
_diffrn_standards_interval_time 30
_diffrn_standards_number 1
_exptl_absorpt_coefficient_mu 0.593
_exptl_absorpt_correction_type none
_exptl_crystal_colour colourless
_exptl_crystal_density_diffrn 1.23
_exptl_crystal_density_method 'not measured'
_exptl_crystal_description prism
_exptl_crystal_F_000 1456.0
_exptl_crystal_size_max 0.30
_exptl_crystal_size_mid 0.15
_exptl_crystal_size_min 0.12
_refine_diff_density_max 0.31
_refine_diff_density_min -0.34
_refine_ls_extinction_method none
_refine_ls_goodness_of_fit_ref 1.59
_refine_ls_hydrogen_treatment noref
_refine_ls_number_parameters 160
_refine_ls_number_reflns 3442
_refine_ls_number_restraints 0
_refine_ls_R_factor_gt 0.045
_refine_ls_shift/su_max 0.004
_refine_ls_structure_factor_coef F
_refine_ls_weighting_details 'w = 1/[\s^2^(F) + 0.0004F^2^]'
_refine_ls_weighting_scheme calc
_refine_ls_wR_factor_ref 0.062
_reflns_number_gt 2292
_reflns_number_total 3442
_reflns_threshold_expression I>2\s(I)
_cod_data_source_file kp2208.cif
_cod_data_source_block I
_cod_original_cell_volume 3638.0(10)
_cod_original_sg_symbol_H-M 'C 2/c'
_cod_database_code 2221421
_cod_database_fobs_code 2221421

loop_
_symmetry_equiv_pos_site_id
_symmetry_equiv_pos_as_xyz
1 x,y,z
2 x,-y,1/2+z
3 -x,-y,-z
4 -x,y,1/2-z
5 1/2+x,1/2+y,z
6 1/2+x,1/2-y,1/2+z
7 1/2-x,1/2-y,-z
8 1/2-x,1/2+y,1/2-z

loop_
_atom_site_type_symbol
_atom_site_label
_atom_site_fract_x
_atom_site_fract_y
_atom_site_fract_z
_atom_site_U_iso_or_equiv
_atom_site_adp_type
_atom_site_occupancy
O O1 0.27017(6) 0.26370(9) 0.09652(8) 0.0465(3) Uani 1.0
O O2 0.30304(7) 0.58902(10) 0.32886(8) 0.0550(4) Uani 1.0
C C1 0.32906(9) 0.42870(12) 0.08333(11) 0.0350(4) Uani 1.0
C C2 0.33263(9) 0.32328(12) 0.12682(11) 0.0372(4) Uani 1.0
C C3 0.33020(10) 0.33280(10) 0.22930(10) 0.0435(4) Uani 1.0
C C4 0.38580(10) 0.40680(10) 0.27110(10) 0.0469(5) Uani 1.0
C C5 0.38388(9) 0.51069(14) 0.22386(11) 0.0409(4) Uani 1.0
C C6 0.31736(9) 0.58053(13) 0.23431(11) 0.0406(4) Uani 1.0
C C7 0.24945(9) 0.53770(13) 0.18446(12) 0.0426(4) Uani 1.0
C C8 0.25972(9) 0.49329(13) 0.09061(12) 0.0405(4) Uani 1.0
C C9 0.39285(9) 0.49236(13) 0.12283(12) 0.0400(4) Uani 1.0
C C10 0.39953(8) 0.26407(10) 0.09682(8) 0.0401(4) Uani 1.0
C C11 0.42900(8) 0.28028(12) 0.01427(10) 0.0643(4) Uani 1.0
C C12 0.48531(8) 0.22117(14) -0.01466(10) 0.0737(6) Uani 1.0
C C13 0.51343(9) 0.14468(12) 0.03804(10) 0.0615(6) Uani 1.0
C C14 0.48475(9) 0.12773(11) 0.12005(12) 0.0781(6) Uani 1.0
C C15 0.42844(8) 0.18666(12) 0.14924(10) 0.0664(5) Uani 1.0
C C16 0.38370(10) 0.4072(2) 0.37430(10) 0.0667(6) Uani 1.0
C C17 0.33675(7) 0.68703(11) 0.20411(8) 0.0424(4) Uani 1.0
C C18 0.30590(7) 0.73420(11) 0.12855(9) 0.0548(5) Uani 1.0
C C19 0.32341(9) 0.83264(11) 0.10750(10) 0.0642(6) Uani 1.0
C C20 0.37202(8) 0.88615(12) 0.16127(10) 0.0625(6) Uani 1.0
C C21 0.40304(8) 0.84036(11) 0.23640(11) 0.0647(5) Uani 1.0
C C22 0.38568(8) 0.74193(11) 0.25771(9) 0.0542(5) Uani 1.0
C C23 0.18870(10) 0.4463(2) 0.05330(10) 0.0565(5) Uani 1.0
H H1O1 0.2639 0.2649 0.0291 0.047 Uani 0.5
H H1'O1 0.2614 0.2068 0.1386 0.047 Uani 0.5
H H1O2 0.2833 0.6535 0.3521 0.055 Uani 0.5
H H1'O2 0.2723 0.5320 0.3486 0.055 Uani 0.5
H HC1 0.3367 0.4197 0.0175 0.035 Uani 1.0
H H1C3 0.3397 0.2651 0.2566 0.043 Uani 1.0
H H2C3 0.2807 0.3560 0.2440 0.043 Uani 1.0
H HC4 0.4341 0.3777 0.2583 0.047 Uani 1.0
H HC5 0.4277 0.5486 0.2473 0.041 Uani 1.0
H H1C7 0.2131 0.5932 0.1775 0.043 Uani 1.0
H H2C7 0.2299 0.4834 0.2230 0.043 Uani 1.0
H HC8 0.2674 0.5528 0.0510 0.041 Uani 1.0
H H1C9 0.3937 0.5583 0.0906 0.040 Uani 1.0
H H2C9 0.4394 0.4559 0.1146 0.040 Uani 1.0
H HC11 0.4094 0.3357 -0.0255 0.106 Uani 1.0
H HC12 0.5056 0.2347 -0.0748 0.121 Uani 1.0
H HC13 0.5540 0.1022 0.0171 0.074 Uani 1.0
H HC14 0.5046 0.0722 0.1594 0.130 Uani 1.0
H HC15 0.4084 0.1728 0.2094 0.108 Uani 1.0
H H1C16 0.4204 0.4560 0.4001 0.067 Uani 1.0
H H2C16 0.3343 0.4276 0.3921 0.067 Uani 1.0
H H3C16 0.3951 0.3384 0.3981 0.067 Uani 1.0
H HC18 0.2702 0.6967 0.0882 0.071 Uani 1.0
H HC19 0.3002 0.8649 0.0524 0.086 Uani 1.0
H HC20 0.3846 0.9570 0.1460 0.074 Uani 1.0
H HC21 0.4387 0.8783 0.2765 0.088 Uani 1.0
H HC22 0.4091 0.7102 0.3130 0.069 Uani 1.0
H H1C23 0.1959 0.4176 -0.0079 0.056 Uani 1.0
H H2C23 0.1737 0.3917 0.0948 0.056 Uani 1.0
H H3C23 0.1501 0.4990 0.0486 0.056 Uani 1.0

loop_
_atom_site_aniso_label
_atom_site_aniso_U_11
_atom_site_aniso_U_22
_atom_site_aniso_U_33
_atom_site_aniso_U_12
_atom_site_aniso_U_13
_atom_site_aniso_U_23
_atom_site_aniso_type_symbol
O1 0.0467(7) 0.0394(7) 0.0538(8) -0.0053(6) 0.0064(6) 0.0009(6) O
O2 0.0790(10) 0.0515(8) 0.0364(7) 0.0074(7) 0.0167(6) -0.0026(6) O
C1 0.0390(9) 0.0344(9) 0.0321(9) 0.0031(7) 0.0066(7) 0.0017(7) C
C2 0.0421(9) 0.0350(9) 0.0347(9) 0.0021(7) 0.0049(7) 0.0004(7) C
C3 0.0560(10) 0.0400(10) 0.0345(9) 0.0080(8) 0.0085(8) 0.0048(8) C
C4 0.0570(10) 0.0470(10) 0.0360(10) 0.0145(9) -0.0012(8) -0.0018(8) C
C5 0.0410(9) 0.0430(10) 0.0390(10) 0.0035(8) 0.0019(7) -0.0040(8) C
C6 0.0470(10) 0.0410(10) 0.0351(9) 0.0058(8) 0.0078(7) -0.0021(8) C
C7 0.0410(10) 0.0391(9) 0.0490(10) 0.0048(8) 0.0104(8) -0.0010(8) C
C8 0.0420(10) 0.0359(9) 0.0440(10) 0.0035(8) 0.0024(7) 0.0029(8) C
C9 0.0383(9) 0.0410(10) 0.0410(10) 0.0027(8) 0.0072(7) -0.0030(8) C
C10 0.0461(6) 0.0363(7) 0.0374(6) 0.0049(5) -0.0017(5) -0.0050(5) C
C11 0.0687(7) 0.0782(9) 0.0472(7) 0.0294(7) 0.0144(6) 0.0092(5) C
C12 0.0726(8) 0.0960(10) 0.0541(8) 0.0348(8) 0.0148(7) -0.0006(7) C
C13 0.0570(7) 0.0582(9) 0.0690(10) 0.0159(7) 0.0054(6) -0.0150(7) C
C14 0.0783(9) 0.0679(9) 0.0900(10) 0.0373(8) 0.0233(8) 0.0189(7) C
C15 0.0716(7) 0.0639(8) 0.0652(7) 0.0319(6) 0.0168(6) 0.0192(6) C
C16 0.097(2) 0.066(2) 0.0360(10) 0.0220(10) -0.0100(10) 0.0020(10) C
C17 0.0439(7) 0.0426(5) 0.0411(7) 0.0037(5) 0.0076(5) -0.0070(4) C
C18 0.0647(8) 0.0496(5) 0.0497(7) 0.0024(5) 0.0012(5) 0.0020(5) C
C19 0.0780(10) 0.0509(6) 0.0642(8) 0.0039(5) 0.0095(6) 0.0075(6) C
C20 0.0700(10) 0.0448(5) 0.0740(10) 0.0009(5) 0.0224(8) -0.0018(5) C
C21 0.0700(10) 0.0486(5) 0.0750(10) -0.0098(6) 0.0067(7) -0.0079(5) C
C22 0.0575(8) 0.0477(5) 0.0571(7) -0.0055(5) 0.0001(5) -0.0075(5) C
C23 0.0460(10) 0.0480(10) 0.074(2) 0.0075(9) -0.0100(10) -0.0040(10) C

loop_
_geom_angle_atom_site_label_1
_geom_angle_atom_site_label_2
_geom_angle_atom_site_label_3
_geom_angle_site_symmetry_1
_geom_angle_site_symmetry_2
_geom_angle_site_symmetry_3
_geom_angle
_geom_angle_publ_flag
C2 O1 H1O1 1_555 1_555 1_555 110.4 no
C2 O1 H1'O1 1_555 1_555 1_555 111.8 no
H1O1 O1 H1'O1 1_555 1_555 1_555 128.5 no
C6 O2 H1O2 1_555 1_555 1_555 119.3 no
C6 O2 H1'O2 1_555 1_555 1_555 111.1 no
H1O2 O2 H1'O2 1_555 1_555 1_555 109.2 no
C2 C1 C8 1_555 1_555 1_555 119.50(10) no
C2 C1 C9 1_555 1_555 1_555 109.00(10) no
C2 C1 HC1 1_555 1_555 1_555 107.0 no
C8 C1 C9 1_555 1_555 1_555 106.60(10) no
C8 C1 HC1 1_555 1_555 1_555 107.0 no
C9 C1 HC1 1_555 1_555 1_555 107.0 no
O1 C2 C1 1_555 1_555 1_555 110.60(10) no
O1 C2 C3 1_555 1_555 1_555 106.90(10) no
O1 C2 C10 1_555 1_555 1_555 105.40(10) no
C1 C2 C3 1_555 1_555 1_555 109.70(10) no
C1 C2 C10 1_555 1_555 1_555 111.10(10) no
C3 C2 C10 1_555 1_555 1_555 113.10(10) no
C2 C3 C4 1_555 1_555 1_555 113.8(2) no
C2 C3 H1C3 1_555 1_555 1_555 108.4 no
C2 C3 H2C3 1_555 1_555 1_555 108.4 no
C4 C3 H1C3 1_555 1_555 1_555 108.4 no
C4 C3 H2C3 1_555 1_555 1_555 108.4 no
H1C3 C3 H2C3 1_555 1_555 1_555 109.5 no
C3 C4 C5 1_555 1_555 1_555 113.00(10) no
C3 C4 C16 1_555 1_555 1_555 110.9(2) no
C3 C4 HC4 1_555 1_555 1_555 105.1 no
C5 C4 C16 1_555 1_555 1_555 116.5(2) no
C5 C4 HC4 1_555 1_555 1_555 105.1 no
C16 C4 HC4 1_555 1_555 1_555 105.1 no
C4 C5 C6 1_555 1_555 1_555 119.3(2) no
C4 C5 C9 1_555 1_555 1_555 107.40(10) no
C4 C5 HC5 1_555 1_555 1_555 107.1 no
C6 C5 C9 1_555 1_555 1_555 108.50(10) no
C6 C5 HC5 1_555 1_555 1_555 107.1 no
C9 C5 HC5 1_555 1_555 1_555 107.1 no
O2 C6 C5 1_555 1_555 1_555 109.20(10) no
O2 C6 C7 1_555 1_555 1_555 108.10(10) no
O2 C6 C17 1_555 1_555 1_555 105.50(10) no
C5 C6 C7 1_555 1_555 1_555 111.10(10) no
C5 C6 C17 1_555 1_555 1_555 109.00(10) no
C7 C6 C17 1_555 1_555 1_555 113.60(10) no
C6 C7 C8 1_555 1_555 1_555 116.40(10) no
C6 C7 H1C7 1_555 1_555 1_555 107.7 no
C6 C7 H2C7 1_555 1_555 1_555 107.7 no
C8 C7 H1C7 1_555 1_555 1_555 107.7 no
C8 C7 H2C7 1_555 1_555 1_555 107.7 no
H1C7 C7 H2C7 1_555 1_555 1_555 109.5 no
C1 C8 C7 1_555 1_555 1_555 114.70(10) no
C1 C8 C23 1_555 1_555 1_555 116.30(10) no
C1 C8 HC8 1_555 1_555 1_555 104.8 no
C7 C8 C23 1_555 1_555 1_555 110.0(2) no
C7 C8 HC8 1_555 1_555 1_555 104.8 no
C23 C8 HC8 1_555 1_555 1_555 104.8 no
C1 C9 C5 1_555 1_555 1_555 109.80(10) no
C1 C9 H1C9 1_555 1_555 1_555 109.4 no
C1 C9 H2C9 1_555 1_555 1_555 109.4 no
C5 C9 H1C9 1_555 1_555 1_555 109.4 no
C5 C9 H2C9 1_555 1_555 1_555 109.4 no
H1C9 C9 H2C9 1_555 1_555 1_555 109.5 no
C2 C10 C11 1_555 1_555 1_555 122.00(10) no
C2 C10 C15 1_555 1_555 1_555 120.60(10) no
C11 C10 C15 1_555 1_555 1_555 117.20(10) no
C10 C11 C12 1_555 1_555 1_555 121.30(10) no
C10 C11 HC11 1_555 1_555 1_555 119.3 no
C12 C11 HC11 1_555 1_555 1_555 119.3 no
C11 C12 C13 1_555 1_555 1_555 120.90(10) no
C11 C12 HC12 1_555 1_555 1_555 119.6 no
C13 C12 HC12 1_555 1_555 1_555 119.6 no
C12 C13 C14 1_555 1_555 1_555 118.50(10) no
C12 C13 HC13 1_555 1_555 1_555 120.8 no
C14 C13 HC13 1_555 1_555 1_555 120.8 no
C13 C14 C15 1_555 1_555 1_555 120.90(10) no
C13 C14 HC14 1_555 1_555 1_555 119.6 no
C15 C14 HC14 1_555 1_555 1_555 119.6 no
C10 C15 C14 1_555 1_555 1_555 121.30(10) no
C10 C15 HC15 1_555 1_555 1_555 119.3 no
C14 C15 HC15 1_555 1_555 1_555 119.3 no
C4 C16 H1C16 1_555 1_555 1_555 109.5 no
C4 C16 H2C16 1_555 1_555 1_555 109.5 no
C4 C16 H3C16 1_555 1_555 1_555 109.5 no
H1C16 C16 H2C16 1_555 1_555 1_555 109.5 no
H1C16 C16 H3C16 1_555 1_555 1_555 109.5 no
H2C16 C16 H3C16 1_555 1_555 1_555 109.5 no
C6 C17 C18 1_555 1_555 1_555 124.30(10) no
C6 C17 C22 1_555 1_555 1_555 118.40(10) no
C18 C17 C22 1_555 1_555 1_555 117.20(10) no
C17 C18 C19 1_555 1_555 1_555 121.30(10) no
C17 C18 HC18 1_555 1_555 1_555 119.3 no
C19 C18 HC18 1_555 1_555 1_555 119.3 no
C18 C19 C20 1_555 1_555 1_555 120.90(10) no
C18 C19 HC19 1_555 1_555 1_555 119.6 no
C20 C19 HC19 1_555 1_555 1_555 119.6 no
C19 C20 C21 1_555 1_555 1_555 118.50(10) no
C19 C20 HC20 1_555 1_555 1_555 120.8 no
C21 C20 HC20 1_555 1_555 1_555 120.8 no
C20 C21 C22 1_555 1_555 1_555 120.90(10) no
C20 C21 HC21 1_555 1_555 1_555 119.6 no
C22 C21 HC21 1_555 1_555 1_555 119.6 no
C17 C22 C21 1_555 1_555 1_555 121.30(10) no
C17 C22 HC22 1_555 1_555 1_555 119.3 no
C21 C22 HC22 1_555 1_555 1_555 119.3 no
C8 C23 H1C23 1_555 1_555 1_555 109.5 no
C8 C23 H2C23 1_555 1_555 1_555 109.5 no
C8 C23 H3C23 1_555 1_555 1_555 109.5 no
H1C23 C23 H2C23 1_555 1_555 1_555 109.5 no
H1C23 C23 H3C23 1_555 1_555 1_555 109.5 no
H2C23 C23 H3C23 1_555 1_555 1_555 109.5 no

loop_
_geom_bond_atom_site_label_1
_geom_bond_atom_site_label_2
_geom_bond_site_symmetry_1
_geom_bond_site_symmetry_2
_geom_bond_distance
_geom_bond_publ_flag
O1 C2 1_555 1_555 1.452(2) no
O1 H1O1 1_555 1_555 1.000 no
O1 H1'O1 1_555 1_555 1.000 no
O2 C6 1_555 1_555 1.444(2) no
O2 H1O2 1_555 1_555 1.000 no
O2 H1'O2 1_555 1_555 1.000 no
C1 C2 1_555 1_555 1.544(2) no
C1 C8 1_555 1_555 1.550(2) no
C1 C9 1_555 1_555 1.542(2) no
C1 HC1 1_555 1_555 1.000 no
C2 C3 1_555 1_555 1.527(2) no
C2 C10 1_555 1_555 1.549(2) no
C3 C4 1_555 1_555 1.531(3) no
C3 H1C3 1_555 1_555 1.000 no
C3 H2C3 1_555 1_555 1.000 no
C4 C5 1_555 1_555 1.550(2) no
C4 C16 1_555 1_555 1.532(3) no
C4 HC4 1_555 1_555 1.000 no
C5 C6 1_555 1_555 1.554(2) no
C5 C9 1_555 1_555 1.535(2) no
C5 HC5 1_555 1_555 1.000 no
C6 C7 1_555 1_555 1.532(2) no
C6 C17 1_555 1_555 1.534(2) no
C7 C8 1_555 1_555 1.532(2) no
C7 H1C7 1_555 1_555 1.000 no
C7 H2C7 1_555 1_555 1.000 no
C8 C23 1_555 1_555 1.530(2) no
C8 HC8 1_555 1_555 1.000 no
C9 H1C9 1_555 1_555 1.000 no
C9 H2C9 1_555 1_555 1.000 no
C10 C11 1_555 1_555 1.3810(10) no
C10 C15 1_555 1_555 1.3810(10) no
C11 C12 1_555 1_555 1.3890(10) no
C11 HC11 1_555 1_555 1.000 no
C12 C13 1_555 1_555 1.3690(10) no
C12 HC12 1_555 1_555 1.000 no
C13 C14 1_555 1_555 1.3690(10) no
C13 HC13 1_555 1_555 1.000 no
C14 C15 1_555 1_555 1.3890(10) no
C14 HC14 1_555 1_555 1.000 no
C15 HC15 1_555 1_555 1.000 no
C16 H1C16 1_555 1_555 1.000 no
C16 H2C16 1_555 1_555 1.000 no
C16 H3C16 1_555 1_555 1.000 no
C17 C18 1_555 1_555 1.3810(10) no
C17 C22 1_555 1_555 1.3810(10) no
C18 C19 1_555 1_555 1.3890(10) no
C18 HC18 1_555 1_555 1.000 no
C19 C20 1_555 1_555 1.3690(10) no
C19 HC19 1_555 1_555 1.000 no
C20 C21 1_555 1_555 1.3690(10) no
C20 HC20 1_555 1_555 1.000 no
C21 C22 1_555 1_555 1.3890(10) no
C21 HC21 1_555 1_555 1.000 no
C22 HC22 1_555 1_555 1.000 no
C23 H1C23 1_555 1_555 1.000 no
C23 H2C23 1_555 1_555 1.000 no
C23 H3C23 1_555 1_555 1.000 no

loop_
_geom_hbond_atom_site_label_D
_geom_hbond_atom_site_label_H
_geom_hbond_atom_site_label_A
_geom_hbond_site_symmetry_A
_geom_hbond_distance_DH
_geom_hbond_distance_HA
_geom_hbond_distance_DA
_geom_hbond_angle_DHA
O1 H1O1 O1 7_555 1.00 1.97 2.943(2) 163
O1 H1'O1 O2 8_545 1.00 2.04 2.935(2) 148
O2 H1O2 O1 8_555 1.00 1.95 2.935(2) 169

loop_
_geom_torsion_atom_site_label_1
_geom_torsion_atom_site_label_2
_geom_torsion_atom_site_label_3
_geom_torsion_atom_site_label_4
_geom_torsion_site_symmetry_1
_geom_torsion_site_symmetry_2
_geom_torsion_site_symmetry_3
_geom_torsion_site_symmetry_4
_geom_torsion
_geom_torsion_publ_flag
H1O1 O1 C2 C1 1_555 1_555 1_555 1_555 50.8 no
H1O1 O1 C2 C3 1_555 1_555 1_555 1_555 170.1 no
H1O1 O1 C2 C10 1_555 1_555 1_555 1_555 -69.4 no
H1'O1 O1 C2 C1 1_555 1_555 1_555 1_555 -159.4 no
H1'O1 O1 C2 C3 1_555 1_555 1_555 1_555 -40.1 no
H1'O1 O1 C2 C10 1_555 1_555 1_555 1_555 80.5 no
H1O2 O2 C6 C5 1_555 1_555 1_555 1_555 146.9 no
H1O2 O2 C6 C7 1_555 1_555 1_555 1_555 -92.1 no
H1O2 O2 C6 C17 1_555 1_555 1_555 1_555 29.8 no
H1'O2 O2 C6 C5 1_555 1_555 1_555 1_555 -84.8 no
H1'O2 O2 C6 C7 1_555 1_555 1_555 1_555 36.2 no
H1'O2 O2 C6 C17 1_555 1_555 1_555 1_555 158.1 no
C8 C1 C2 O1 1_555 1_555 1_555 1_555 52.7(2) no
C8 C1 C2 C3 1_555 1_555 1_555 1_555 -64.9(2) no
C8 C1 C2 C10 1_555 1_555 1_555 1_555 169.30(10) no
C9 C1 C2 O1 1_555 1_555 1_555 1_555 175.50(10) no
C9 C1 C2 C3 1_555 1_555 1_555 1_555 57.9(2) no
C9 C1 C2 C10 1_555 1_555 1_555 1_555 -67.8(2) no
HC1 C1 C2 O1 1_555 1_555 1_555 1_555 -69.0 no
HC1 C1 C2 C3 1_555 1_555 1_555 1_555 173.4 no
HC1 C1 C2 C10 1_555 1_555 1_555 1_555 47.6 no
C2 C1 C8 C7 1_555 1_555 1_555 1_555 73.1(2) no
C2 C1 C8 C23 1_555 1_555 1_555 1_555 -57.3(2) no
C2 C1 C8 HC8 1_555 1_555 1_555 1_555 -172.5 no
C9 C1 C8 C7 1_555 1_555 1_555 1_555 -50.9(2) no
C9 C1 C8 C23 1_555 1_555 1_555 1_555 178.70(10) no
C9 C1 C8 HC8 1_555 1_555 1_555 1_555 63.5 no
HC1 C1 C8 C7 1_555 1_555 1_555 1_555 -165.2 no
HC1 C1 C8 C23 1_555 1_555 1_555 1_555 64.4 no
HC1 C1 C8 HC8 1_555 1_555 1_555 1_555 -50.8 no
C2 C1 C9 C5 1_555 1_555 1_555 1_555 -65.5(2) no
C2 C1 C9 H1C9 1_555 1_555 1_555 1_555 174.5 no
C2 C1 C9 H2C9 1_555 1_555 1_555 1_555 54.6 no
C8 C1 C9 C5 1_555 1_555 1_555 1_555 64.8(2) no
C8 C1 C9 H1C9 1_555 1_555 1_555 1_555 -55.3 no
C8 C1 C9 H2C9 1_555 1_555 1_555 1_555 -175.1 no
HC1 C1 C9 C5 1_555 1_555 1_555 1_555 179.1 no
HC1 C1 C9 H1C9 1_555 1_555 1_555 1_555 59.0 no
HC1 C1 C9 H2C9 1_555 1_555 1_555 1_555 -60.9 no
O1 C2 C3 C4 1_555 1_555 1_555 1_555 -171.20(10) no
O1 C2 C3 H1C3 1_555 1_555 1_555 1_555 68.1 no
O1 C2 C3 H2C3 1_555 1_555 1_555 1_555 -50.6 no
C1 C2 C3 C4 1_555 1_555 1_555 1_555 -51.4(2) no
C1 C2 C3 H1C3 1_555 1_555 1_555 1_555 -172.0 no
C1 C2 C3 H2C3 1_555 1_555 1_555 1_555 69.3 no
C10 C2 C3 C4 1_555 1_555 1_555 1_555 73.3(2) no
C10 C2 C3 H1C3 1_555 1_555 1_555 1_555 -47.4 no
C10 C2 C3 H2C3 1_555 1_555 1_555 1_555 -166.1 no
O1 C2 C10 C11 1_555 1_555 1_555 1_555 90.90(10) no
O1 C2 C10 C15 1_555 1_555 1_555 1_555 -83.70(10) no
C1 C2 C10 C11 1_555 1_555 1_555 1_555 -28.9(2) no
C1 C2 C10 C15 1_555 1_555 1_555 1_555 156.50(10) no
C3 C2 C10 C11 1_555 1_555 1_555 1_555 -152.70(10) no
C3 C2 C10 C15 1_555 1_555 1_555 1_555 32.6(2) no
C2 C3 C4 C5 1_555 1_555 1_555 1_555 50.8(2) no
C2 C3 C4 C16 1_555 1_555 1_555 1_555 -176.2(2) no
C2 C3 C4 HC4 1_555 1_555 1_555 1_555 -63.2 no
H1C3 C3 C4 C5 1_555 1_555 1_555 1_555 171.4 no
H1C3 C3 C4 C16 1_555 1_555 1_555 1_555 -55.6 no
H1C3 C3 C4 HC4 1_555 1_555 1_555 1_555 57.4 no
H2C3 C3 C4 C5 1_555 1_555 1_555 1_555 -69.9 no
H2C3 C3 C4 C16 1_555 1_555 1_555 1_555 63.1 no
H2C3 C3 C4 HC4 1_555 1_555 1_555 1_555 176.1 no
C3 C4 C5 C6 1_555 1_555 1_555 1_555 69.4(2) no
C3 C4 C5 C9 1_555 1_555 1_555 1_555 -54.4(2) no
C3 C4 C5 HC5 1_555 1_555 1_555 1_555 -169.1 no
C16 C4 C5 C6 1_555 1_555 1_555 1_555 -60.9(2) no
C16 C4 C5 C9 1_555 1_555 1_555 1_555 175.3(2) no
C16 C4 C5 HC5 1_555 1_555 1_555 1_555 60.7 no
HC4 C4 C5 C6 1_555 1_555 1_555 1_555 -176.6 no
HC4 C4 C5 C9 1_555 1_555 1_555 1_555 59.6 no
HC4 C4 C5 HC5 1_555 1_555 1_555 1_555 -55.1 no
C3 C4 C16 H1C16 1_555 1_555 1_555 1_555 180.0 no
C3 C4 C16 H2C16 1_555 1_555 1_555 1_555 -60.0 no
C3 C4 C16 H3C16 1_555 1_555 1_555 1_555 60.0 no
C5 C4 C16 H1C16 1_555 1_555 1_555 1_555 -48.8 no
C5 C4 C16 H2C16 1_555 1_555 1_555 1_555 71.2 no
C5 C4 C16 H3C16 1_555 1_555 1_555 1_555 -168.8 no
HC4 C4 C16 H1C16 1_555 1_555 1_555 1_555 67.0 no
HC4 C4 C16 H2C16 1_555 1_555 1_555 1_555 -173.0 no
HC4 C4 C16 H3C16 1_555 1_555 1_555 1_555 -53.0 no
C4 C5 C6 O2 1_555 1_555 1_555 1_555 50.1(2) no
C4 C5 C6 C7 1_555 1_555 1_555 1_555 -69.1(2) no
C4 C5 C6 C17 1_555 1_555 1_555 1_555 165.00(10) no
C9 C5 C6 O2 1_555 1_555 1_555 1_555 173.40(10) no
C9 C5 C6 C7 1_555 1_555 1_555 1_555 54.2(2) no
C9 C5 C6 C17 1_555 1_555 1_555 1_555 -71.8(2) no
HC5 C5 C6 O2 1_555 1_555 1_555 1_555 -71.4 no
HC5 C5 C6 C7 1_555 1_555 1_555 1_555 169.4 no
HC5 C5 C6 C17 1_555 1_555 1_555 1_555 43.4 no
C4 C5 C9 C1 1_555 1_555 1_555 1_555 62.1(2) no
C4 C5 C9 H1C9 1_555 1_555 1_555 1_555 -177.9 no
C4 C5 C9 H2C9 1_555 1_555 1_555 1_555 -58.0 no
C6 C5 C9 C1 1_555 1_555 1_555 1_555 -68.1(2) no
C6 C5 C9 H1C9 1_555 1_555 1_555 1_555 52.0 no
C6 C5 C9 H2C9 1_555 1_555 1_555 1_555 171.9 no
HC5 C5 C9 C1 1_555 1_555 1_555 1_555 176.7 no
HC5 C5 C9 H1C9 1_555 1_555 1_555 1_555 -63.2 no
HC5 C5 C9 H2C9 1_555 1_555 1_555 1_555 56.7 no
O2 C6 C7 C8 1_555 1_555 1_555 1_555 -162.20(10) no
O2 C6 C7 H1C7 1_555 1_555 1_555 1_555 76.8 no
O2 C6 C7 H2C7 1_555 1_555 1_555 1_555 -41.2 no
C5 C6 C7 C8 1_555 1_555 1_555 1_555 -42.4(2) no
C5 C6 C7 H1C7 1_555 1_555 1_555 1_555 -163.4 no
C5 C6 C7 H2C7 1_555 1_555 1_555 1_555 78.6 no
C17 C6 C7 C8 1_555 1_555 1_555 1_555 81.0(2) no
C17 C6 C7 H1C7 1_555 1_555 1_555 1_555 -40.0 no
C17 C6 C7 H2C7 1_555 1_555 1_555 1_555 -158.0 no
O2 C6 C17 C18 1_555 1_555 1_555 1_555 -130.10(10) no
O2 C6 C17 C22 1_555 1_555 1_555 1_555 46.70(10) no
C5 C6 C17 C18 1_555 1_555 1_555 1_555 112.80(10) no
C5 C6 C17 C22 1_555 1_555 1_555 1_555 -70.40(10) no
C7 C6 C17 C18 1_555 1_555 1_555 1_555 -11.8(2) no
C7 C6 C17 C22 1_555 1_555 1_555 1_555 165.00(10) no
C6 C7 C8 C1 1_555 1_555 1_555 1_555 42.0(2) no
C6 C7 C8 C23 1_555 1_555 1_555 1_555 175.40(10) no
C6 C7 C8 HC8 1_555 1_555 1_555 1_555 -72.4 no
H1C7 C7 C8 C1 1_555 1_555 1_555 1_555 163.0 no
H1C7 C7 C8 C23 1_555 1_555 1_555 1_555 -63.6 no
H1C7 C7 C8 HC8 1_555 1_555 1_555 1_555 48.6 no
H2C7 C7 C8 C1 1_555 1_555 1_555 1_555 -79.0 no
H2C7 C7 C8 C23 1_555 1_555 1_555 1_555 54.4 no
H2C7 C7 C8 HC8 1_555 1_555 1_555 1_555 166.6 no
C1 C8 C23 H1C23 1_555 1_555 1_555 1_555 -47.4 no
C1 C8 C23 H2C23 1_555 1_555 1_555 1_555 72.6 no
C1 C8 C23 H3C23 1_555 1_555 1_555 1_555 -167.4 no
C7 C8 C23 H1C23 1_555 1_555 1_555 1_555 -180.0 no
C7 C8 C23 H2C23 1_555 1_555 1_555 1_555 -60.0 no
C7 C8 C23 H3C23 1_555 1_555 1_555 1_555 60.0 no
HC8 C8 C23 H1C23 1_555 1_555 1_555 1_555 67.8 no
HC8 C8 C23 H2C23 1_555 1_555 1_555 1_555 -172.2 no
HC8 C8 C23 H3C23 1_555 1_555 1_555 1_555 -52.2 no
C2 C10 C11 C12 1_555 1_555 1_555 1_555 -174.80(10) no
C2 C10 C11 HC11 1_555 1_555 1_555 1_555 5.2 no
C15 C10 C11 C12 1_555 1_555 1_555 1_555 0.0000 no
C15 C10 C11 HC11 1_555 1_555 1_555 1_555 180.0 no
C2 C10 C15 C14 1_555 1_555 1_555 1_555 174.90(10) no
C2 C10 C15 HC15 1_555 1_555 1_555 1_555 -5.1 no
C11 C10 C15 C14 1_555 1_555 1_555 1_555 0.0000 no
C11 C10 C15 HC15 1_555 1_555 1_555 1_555 180.0 no
C10 C11 C12 C13 1_555 1_555 1_555 1_555 0.0000 no
C10 C11 C12 HC12 1_555 1_555 1_555 1_555 -180.0 no
HC11 C11 C12 C13 1_555 1_555 1_555 1_555 180.0 no
HC11 C11 C12 HC12 1_555 1_555 1_555 1_555 0.0 no
C11 C12 C13 C14 1_555 1_555 1_555 1_555 0.0000 no
C11 C12 C13 HC13 1_555 1_555 1_555 1_555 180.0 no
HC12 C12 C13 C14 1_555 1_555 1_555 1_555 180.0 no
HC12 C12 C13 HC13 1_555 1_555 1_555 1_555 0.0 no
C12 C13 C14 C15 1_555 1_555 1_555 1_555 0.0000 no
C12 C13 C14 HC14 1_555 1_555 1_555 1_555 180.0 no
HC13 C13 C14 C15 1_555 1_555 1_555 1_555 -180.0 no
HC13 C13 C14 HC14 1_555 1_555 1_555 1_555 0.0 no
C13 C14 C15 C10 1_555 1_555 1_555 1_555 0.0000 no
C13 C14 C15 HC15 1_555 1_555 1_555 1_555 -180.0 no
HC14 C14 C15 C10 1_555 1_555 1_555 1_555 180.0 no
HC14 C14 C15 HC15 1_555 1_555 1_555 1_555 0.0 no
C6 C17 C18 C19 1_555 1_555 1_555 1_555 176.80(10) no
C6 C17 C18 HC18 1_555 1_555 1_555 1_555 -3.2 no
C22 C17 C18 C19 1_555 1_555 1_555 1_555 0.0000 no
C22 C17 C18 HC18 1_555 1_555 1_555 1_555 180.0 no
C6 C17 C22 C21 1_555 1_555 1_555 1_555 -177.00(10) no
C6 C17 C22 HC22 1_555 1_555 1_555 1_555 3.0 no
C18 C17 C22 C21 1_555 1_555 1_555 1_555 0.0000 no
C18 C17 C22 HC22 1_555 1_555 1_555 1_555 180.0 no
C17 C18 C19 C20 1_555 1_555 1_555 1_555 0.0000 no
C17 C18 C19 HC19 1_555 1_555 1_555 1_555 180.0 no
HC18 C18 C19 C20 1_555 1_555 1_555 1_555 -180.0 no
HC18 C18 C19 HC19 1_555 1_555 1_555 1_555 0.0 no
C18 C19 C20 C21 1_555 1_555 1_555 1_555 0.0000 no
C18 C19 C20 HC20 1_555 1_555 1_555 1_555 -180.0 no
HC19 C19 C20 C21 1_555 1_555 1_555 1_555 180.0 no
HC19 C19 C20 HC20 1_555 1_555 1_555 1_555 0.0 no
C19 C20 C21 C22 1_555 1_555 1_555 1_555 0.0000 no
C19 C20 C21 HC21 1_555 1_555 1_555 1_555 -180.0 no
HC20 C20 C21 C22 1_555 1_555 1_555 1_555 -180.0 no
HC20 C20 C21 HC21 1_555 1_555 1_555 1_555 0.0 no
C20 C21 C22 C17 1_555 1_555 1_555 1_555 0.0000 no
C20 C21 C22 HC22 1_555 1_555 1_555 1_555 180.0 no
HC21 C21 C22 C17 1_555 1_555 1_555 1_555 180.0 no
HC21 C21 C22 HC22 1_555 1_555 1_555 1_555 0.0 no
